data_1553837
loop_
_publ_author_name
'Lv, Leiyang'
'Lu, Shenglin'
'Chen, Yuanjin'
'Li, Zhiping'

_publ_section_title
;
 Diastereoselective building up polycyclic tetrahydrofurans via tandem
 annulation of 1,n-enynes with aliphatic acids
;
_journal_issue 11
_journal_name_full 'Organic Chemistry Frontiers'
_journal_page_first 2147
_journal_paper_doi 10.1039/C7QO00527J
_journal_volume 4
_journal_year 2017
_chemical_formula_sum 'C25 H29 N O5 S'
_chemical_formula_weight 455.55
_space_group_IT_number 14
_space_group_name_Hall '-P 2ybc'
_space_group_name_H-M_alt 'P 1 21/c 1'
_symmetry_cell_setting monoclinic
_symmetry_space_group_name_H-M 'P 1 21/c 1'
_atom_sites_solution_hydrogens geom
_atom_sites_solution_primary direct
_atom_sites_solution_secondary difmap
_audit_creation_method SHELXL-97
_audit_update_record
;
2017-06-07 deposited with the CCDC.
2017-07-24 downloaded from the CCDC.
;
_cell_angle_alpha 90.00
_cell_angle_beta 98.487(2)
_cell_angle_gamma 90.00
_cell_formula_units_Z 4
_cell_length_a 11.7381(4)
_cell_length_b 13.2058(5)
_cell_length_c 14.4879(6)
_cell_measurement_reflns_used 9965
_cell_measurement_temperature 150(2)
_cell_measurement_theta_max 26.39
_cell_measurement_theta_min 3.11
_cell_volume 2221.19(15)
_computing_cell_refinement 'Bruker SAINT'
_computing_data_collection 'Bruker APEX2'
_computing_data_reduction 'Bruker SAINT'
_computing_molecular_graphics 'Bruker SHELXTL'
_computing_publication_material 'Bruker SHELXTL'
_computing_structure_refinement 'SHELXL-97 (Sheldrick, 2008)'
_computing_structure_solution 'SHELXS-97 (Sheldrick, 2008)'
_diffrn_ambient_temperature 150(2)
_diffrn_measured_fraction_theta_full 0.995
_diffrn_measured_fraction_theta_max 0.995
_diffrn_measurement_device_type 'Bruker APEX-II CCD'
_diffrn_measurement_method '\f and \w scans'
_diffrn_radiation_monochromator graphite
_diffrn_radiation_source 'fine-focus sealed tube'
_diffrn_radiation_type MoK\a
_diffrn_radiation_wavelength 0.71073
_diffrn_reflns_av_R_equivalents 0.0323
_diffrn_reflns_av_sigmaI/netI 0.0257
_diffrn_reflns_limit_h_max 14
_diffrn_reflns_limit_h_min -14
_diffrn_reflns_limit_k_max 16
_diffrn_reflns_limit_k_min -14
_diffrn_reflns_limit_l_max 18
_diffrn_reflns_limit_l_min -18
_diffrn_reflns_number 18581
_diffrn_reflns_theta_full 26.39
_diffrn_reflns_theta_max 26.39
_diffrn_reflns_theta_min 2.34
_exptl_absorpt_coefficient_mu 0.184
_exptl_absorpt_correction_T_max 0.9642
_exptl_absorpt_correction_T_min 0.9302
_exptl_absorpt_correction_type multi-scan
_exptl_absorpt_process_details sadabs
_exptl_crystal_colour colourless
_exptl_crystal_density_diffrn 1.362
_exptl_crystal_density_method 'not measured'
_exptl_crystal_description Block
_exptl_crystal_F_000 968
_exptl_crystal_size_max 0.40
_exptl_crystal_size_mid 0.20
_exptl_crystal_size_min 0.20
_refine_diff_density_max 0.325
_refine_diff_density_min -0.436
_refine_diff_density_rms 0.046
_refine_ls_extinction_method none
_refine_ls_goodness_of_fit_ref 1.027
_refine_ls_hydrogen_treatment constr
_refine_ls_matrix_type full
_refine_ls_number_parameters 293
_refine_ls_number_reflns 4521
_refine_ls_number_restraints 0
_refine_ls_restrained_S_all 1.027
_refine_ls_R_factor_all 0.0408
_refine_ls_R_factor_gt 0.0347
_refine_ls_shift/su_max 0.001
_refine_ls_shift/su_mean 0.000
_refine_ls_structure_factor_coef Fsqd
_refine_ls_weighting_details 'calc w=1/[\s^2^(Fo^2^)+(0.0439P)^2^+1.1566P] where P=(Fo^2^+2Fc^2^)/3'
_refine_ls_weighting_scheme calc
_refine_ls_wR_factor_gt 0.0876
_refine_ls_wR_factor_ref 0.0914
_reflns_number_gt 4008
_reflns_number_total 4521
_reflns_threshold_expression >2sigma(I)
_cod_data_source_file c7qo00527j2.cif
_cod_data_source_block zzy
_cod_depositor_comments
;
The following automatic conversions were performed:

data item '_symmetry_cell_setting' value 'Monoclinic' was changed to
'monoclinic' in accordance with the
/home/saulius/struct/COD-crude-data/automatic-downloads/DataCite-retrospective/RSC/depositions/lib/dictionaries/cif_core.dic
dictionary named 'cif_core.dic' version 2.4.2 last updated on
2011-04-26.

Automatic conversion script
Id: cif_fix_values 6909 2019-04-08 15:41:33Z antanas 
;
_cod_original_sg_symbol_H-M P2(1)/c
_cod_database_code 1553837

loop_
_symmetry_equiv_pos_as_xyz
'x, y, z'
'-x, y+1/2, -z+1/2'
'-x, -y, -z'
'x, -y-1/2, z-1/2'

loop_
_atom_site_label
_atom_site_type_symbol
_atom_site_fract_x
_atom_site_fract_y
_atom_site_fract_z
_atom_site_U_iso_or_equiv
_atom_site_adp_type
_atom_site_occupancy
_atom_site_symmetry_multiplicity
_atom_site_calc_flag
_atom_site_refinement_flags
C13 C 0.74830(11) 0.45857(10) 0.65797(9) 0.0153(3) Uani 1 1 d .
C14 C 0.79905(11) 0.42957(10) 0.75601(9) 0.0138(3) Uani 1 1 d .
C23 C 0.84918(11) 0.32414(10) 0.78096(9) 0.0167(3) Uani 1 1 d .
H23 H 0.8905 0.2974 0.7304 0.020 Uiso 1 1 calc R
C5 C 0.55750(11) 0.65399(10) 0.79154(9) 0.0163(3) Uani 1 1 d .
C12 C 0.73219(11) 0.56238(10) 0.63992(9) 0.0158(3) Uani 1 1 d .
C16 C 0.83300(12) 0.60929(10) 0.80281(10) 0.0176(3) Uani 1 1 d .
H16A H 0.7871 0.6072 0.8549 0.021 Uiso 1 1 calc R
H16B H 0.8927 0.6622 0.8170 0.021 Uiso 1 1 calc R
C19 C 0.93982(12) 0.45931(10) 0.88883(9) 0.0182(3) Uani 1 1 d .
H19A H 0.8929 0.4790 0.9374 0.022 Uiso 1 1 calc R
H19B H 1.0200 0.4821 0.9086 0.022 Uiso 1 1 calc R
C17 C 0.98979(11) 0.52012(10) 0.73748(10) 0.0187(3) Uani 1 1 d .
C4 C 0.49141(12) 0.57569(11) 0.74672(10) 0.0194(3) Uani 1 1 d .
H4 H 0.5001 0.5566 0.6849 0.023 Uiso 1 1 calc R
C15 C 0.89063(11) 0.50694(10) 0.79445(9) 0.0152(3) Uani 1 1 d .
C8 C 0.72018(12) 0.38963(11) 0.58557(10) 0.0219(3) Uani 1 1 d .
H8 H 0.7315 0.3193 0.5972 0.026 Uiso 1 1 calc R
C6 C 0.54559(13) 0.68158(12) 0.88192(10) 0.0243(3) Uani 1 1 d .
H6 H 0.5914 0.7344 0.9125 0.029 Uiso 1 1 calc R
C3 C 0.41298(12) 0.52612(11) 0.79342(10) 0.0209(3) Uani 1 1 d .
H3 H 0.3683 0.4723 0.7633 0.025 Uiso 1 1 calc R
C20 C 0.93588(12) 0.34241(10) 0.87419(10) 0.0189(3) Uani 1 1 d .
C24 C 0.74089(12) 0.26125(11) 0.78869(11) 0.0231(3) Uani 1 1 d .
H24A H 0.7554 0.2122 0.8408 0.028 Uiso 1 1 calc R
H24B H 0.7150 0.2240 0.7300 0.028 Uiso 1 1 calc R
C11 C 0.69701(12) 0.59537(12) 0.54866(10) 0.0217(3) Uani 1 1 d .
H11 H 0.6940 0.6657 0.5349 0.026 Uiso 1 1 calc R
C2 C 0.39827(12) 0.55368(11) 0.88401(10) 0.0215(3) Uani 1 1 d .
C10 C 0.66647(13) 0.52528(13) 0.47819(10) 0.0267(3) Uani 1 1 d .
H10 H 0.6389 0.5480 0.4167 0.032 Uiso 1 1 calc R
C25 C 0.65127(13) 0.34058(11) 0.80727(11) 0.0251(3) Uani 1 1 d .
H25A H 0.5864 0.3421 0.7551 0.030 Uiso 1 1 calc R
H25B H 0.6205 0.3245 0.8656 0.030 Uiso 1 1 calc R
C22 C 0.89903(15) 0.29301(12) 0.96099(11) 0.0288(3) Uani 1 1 d .
H22A H 0.8998 0.2192 0.9542 0.043 Uiso 1 1 calc R
H22B H 0.8211 0.3155 0.9677 0.043 Uiso 1 1 calc R
H22C H 0.9526 0.3129 1.0164 0.043 Uiso 1 1 calc R
C9 C 0.67579(14) 0.42261(13) 0.49647(10) 0.0277(3) Uani 1 1 d .
H9 H 0.6520 0.3749 0.4484 0.033 Uiso 1 1 calc R
C7 C 0.46606(14) 0.63120(13) 0.92726(11) 0.0277(3) Uani 1 1 d .
H7 H 0.4578 0.6502 0.9892 0.033 Uiso 1 1 calc R
C1 C 0.30858(14) 0.50152(14) 0.93151(12) 0.0324(4) Uani 1 1 d .
H1A H 0.3224 0.5168 0.9984 0.049 Uiso 1 1 calc R
H1B H 0.3132 0.4282 0.9223 0.049 Uiso 1 1 calc R
H1C H 0.2319 0.5257 0.9047 0.049 Uiso 1 1 calc R
C21 C 1.05532(13) 0.30175(12) 0.86290(12) 0.0284(3) Uani 1 1 d .
H21A H 1.1093 0.3155 0.9198 0.043 Uiso 1 1 calc R
H21B H 1.0824 0.3352 0.8098 0.043 Uiso 1 1 calc R
H21C H 1.0507 0.2285 0.8519 0.043 Uiso 1 1 calc R
C18 C 1.08729(14) 0.45868(15) 0.61776(12) 0.0340(4) Uani 1 1 d .
H18A H 1.0876 0.5252 0.5878 0.051 Uiso 1 1 calc R
H18B H 1.0803 0.4056 0.5700 0.051 Uiso 1 1 calc R
H18C H 1.1593 0.4494 0.6607 0.051 Uiso 1 1 calc R
N1 N 0.75619(9) 0.63544(8) 0.71411(8) 0.0158(2) Uani 1 1 d .
O1 O 0.70994(8) 0.43658(7) 0.81538(6) 0.0171(2) Uani 1 1 d .
O2 O 0.59616(9) 0.74899(8) 0.64256(7) 0.0257(2) Uani 1 1 d .
O3 O 0.71315(9) 0.79315(7) 0.79348(8) 0.0255(2) Uani 1 1 d .
O4 O 0.99063(9) 0.45251(9) 0.66932(7) 0.0260(2) Uani 1 1 d .
O5 O 1.06220(10) 0.58430(9) 0.75535(9) 0.0346(3) Uani 1 1 d .
S1 S 0.65570(3) 0.71841(2) 0.73147(2) 0.01780(10) Uani 1 1 d .

loop_
_atom_site_aniso_label
_atom_site_aniso_U_11
_atom_site_aniso_U_22
_atom_site_aniso_U_33
_atom_site_aniso_U_23
_atom_site_aniso_U_13
_atom_site_aniso_U_12
C13 0.0113(6) 0.0187(7) 0.0165(6) -0.0006(5) 0.0033(5) -0.0002(5)
C14 0.0124(6) 0.0144(6) 0.0153(6) -0.0021(5) 0.0043(5) -0.0014(5)
C23 0.0175(6) 0.0139(6) 0.0188(6) -0.0009(5) 0.0034(5) -0.0005(5)
C5 0.0126(6) 0.0147(6) 0.0213(7) 0.0007(5) 0.0019(5) 0.0020(5)
C12 0.0116(6) 0.0188(7) 0.0176(6) -0.0011(5) 0.0037(5) -0.0003(5)
C16 0.0169(6) 0.0149(6) 0.0197(7) -0.0028(5) -0.0015(5) 0.0002(5)
C19 0.0191(7) 0.0181(7) 0.0165(6) -0.0004(5) -0.0007(5) -0.0012(5)
C17 0.0136(6) 0.0177(7) 0.0243(7) 0.0069(5) 0.0014(5) 0.0019(5)
C4 0.0170(6) 0.0199(7) 0.0208(7) -0.0045(5) 0.0021(5) 0.0003(5)
C15 0.0143(6) 0.0141(6) 0.0170(6) -0.0005(5) 0.0010(5) -0.0009(5)
C8 0.0225(7) 0.0215(7) 0.0216(7) -0.0055(6) 0.0026(6) 0.0014(6)
C6 0.0244(7) 0.0249(7) 0.0232(7) -0.0073(6) 0.0021(6) -0.0047(6)
C3 0.0155(6) 0.0176(7) 0.0294(7) -0.0032(6) 0.0021(5) -0.0004(5)
C20 0.0185(7) 0.0173(7) 0.0204(7) 0.0014(5) 0.0011(5) 0.0016(5)
C24 0.0233(7) 0.0177(7) 0.0281(8) 0.0013(6) 0.0030(6) -0.0059(6)
C11 0.0209(7) 0.0247(7) 0.0200(7) 0.0047(6) 0.0045(5) 0.0030(6)
C2 0.0163(7) 0.0221(7) 0.0263(7) 0.0036(6) 0.0036(6) 0.0031(6)
C10 0.0259(8) 0.0389(9) 0.0151(7) 0.0013(6) 0.0021(6) 0.0053(7)
C25 0.0200(7) 0.0243(8) 0.0322(8) 0.0006(6) 0.0081(6) -0.0078(6)
C22 0.0370(9) 0.0244(8) 0.0242(8) 0.0071(6) 0.0019(7) -0.0008(7)
C9 0.0293(8) 0.0345(9) 0.0185(7) -0.0091(6) 0.0004(6) 0.0035(7)
C7 0.0285(8) 0.0355(9) 0.0199(7) -0.0052(6) 0.0067(6) -0.0018(7)
C1 0.0271(8) 0.0352(9) 0.0371(9) 0.0040(7) 0.0125(7) -0.0028(7)
C21 0.0213(7) 0.0275(8) 0.0348(9) -0.0012(7) -0.0013(6) 0.0062(6)
C18 0.0241(8) 0.0471(10) 0.0347(9) 0.0089(8) 0.0178(7) 0.0072(7)
N1 0.0140(5) 0.0141(5) 0.0189(6) -0.0004(4) 0.0015(4) 0.0011(4)
O1 0.0148(4) 0.0190(5) 0.0190(5) -0.0019(4) 0.0071(4) -0.0018(4)
O2 0.0246(5) 0.0241(5) 0.0286(6) 0.0085(4) 0.0045(4) 0.0086(4)
O3 0.0235(5) 0.0142(5) 0.0392(6) -0.0062(4) 0.0058(5) -0.0031(4)
O4 0.0196(5) 0.0328(6) 0.0283(6) -0.0033(5) 0.0118(4) -0.0010(4)
O5 0.0234(6) 0.0297(6) 0.0523(8) -0.0010(5) 0.0108(5) -0.0112(5)
S1 0.01644(17) 0.01220(17) 0.02508(19) 0.00071(13) 0.00408(13) 0.00122(12)

loop_
_atom_type_symbol
_atom_type_description
_atom_type_scat_dispersion_real
_atom_type_scat_dispersion_imag
_atom_type_scat_source
C C 0.0033 0.0016 'International Tables Vol C Tables 4.2.6.8 and 6.1.1.4'
H H 0.0000 0.0000 'International Tables Vol C Tables 4.2.6.8 and 6.1.1.4'
N N 0.0061 0.0033 'International Tables Vol C Tables 4.2.6.8 and 6.1.1.4'
O O 0.0106 0.0060 'International Tables Vol C Tables 4.2.6.8 and 6.1.1.4'
S S 0.1246 0.1234 'International Tables Vol C Tables 4.2.6.8 and 6.1.1.4'

loop_
_geom_angle_atom_site_label_1
_geom_angle_atom_site_label_2
_geom_angle_atom_site_label_3
_geom_angle
C8 C13 C12 119.23(13)
C8 C13 C14 124.15(12)
C12 C13 C14 116.60(12)
O1 C14 C13 108.86(10)
O1 C14 C15 105.74(10)
C13 C14 C15 109.44(11)
O1 C14 C23 101.72(10)
C13 C14 C23 122.51(11)
C15 C14 C23 107.24(10)
C14 C23 C24 102.42(10)
C14 C23 C20 103.79(10)
C24 C23 C20 117.01(11)
C14 C23 H23 111.0
C24 C23 H23 111.0
C20 C23 H23 111.0
C6 C5 C4 120.55(13)
C6 C5 S1 120.27(11)
C4 C5 S1 119.18(11)
C11 C12 C13 119.64(13)
C11 C12 N1 119.71(12)
C13 C12 N1 120.60(12)
N1 C16 C15 110.76(10)
N1 C16 H16A 109.5
C15 C16 H16A 109.5
N1 C16 H16B 109.5
C15 C16 H16B 109.5
H16A C16 H16B 108.1
C15 C19 C20 106.53(11)
C15 C19 H19A 110.4
C20 C19 H19A 110.4
C15 C19 H19B 110.4
C20 C19 H19B 110.4
H19A C19 H19B 108.6
O5 C17 O4 123.38(13)
O5 C17 C15 122.24(13)
O4 C17 C15 114.34(12)
C3 C4 C5 119.17(13)
C3 C4 H4 120.4
C5 C4 H4 120.4
C16 C15 C14 108.99(10)
C16 C15 C17 108.86(11)
C14 C15 C17 115.41(11)
C16 C15 C19 113.88(11)
C14 C15 C19 101.67(10)
C17 C15 C19 108.05(10)
C9 C8 C13 120.68(14)
C9 C8 H8 119.7
C13 C8 H8 119.7
C5 C6 C7 119.32(14)
C5 C6 H6 120.3
C7 C6 H6 120.3
C4 C3 C2 121.27(13)
C4 C3 H3 119.4
C2 C3 H3 119.4
C21 C20 C22 108.15(12)
C21 C20 C19 110.64(12)
C22 C20 C19 108.42(12)
C21 C20 C23 109.77(12)
C22 C20 C23 114.23(12)
C19 C20 C23 105.62(11)
C23 C24 C25 103.86(11)
C23 C24 H24A 111.0
C25 C24 H24A 111.0
C23 C24 H24B 111.0
C25 C24 H24B 111.0
H24A C24 H24B 109.0
C10 C11 C12 119.85(14)
C10 C11 H11 120.1
C12 C11 H11 120.1
C7 C2 C3 118.31(13)
C7 C2 C1 121.58(14)
C3 C2 C1 120.10(14)
C9 C10 C11 120.63(14)
C9 C10 H10 119.7
C11 C10 H10 119.7
O1 C25 C24 106.45(11)
O1 C25 H25A 110.4
C24 C25 H25A 110.4
O1 C25 H25B 110.4
C24 C25 H25B 110.4
H25A C25 H25B 108.6
C20 C22 H22A 109.5
C20 C22 H22B 109.5
H22A C22 H22B 109.5
C20 C22 H22C 109.5
H22A C22 H22C 109.5
H22B C22 H22C 109.5
C10 C9 C8 119.58(14)
C10 C9 H9 120.2
C8 C9 H9 120.2
C2 C7 C6 121.38(14)
C2 C7 H7 119.3
C6 C7 H7 119.3
C2 C1 H1A 109.5
C2 C1 H1B 109.5
H1A C1 H1B 109.5
C2 C1 H1C 109.5
H1A C1 H1C 109.5
H1B C1 H1C 109.5
C20 C21 H21A 109.5
C20 C21 H21B 109.5
H21A C21 H21B 109.5
C20 C21 H21C 109.5
H21A C21 H21C 109.5
H21B C21 H21C 109.5
O4 C18 H18A 109.5
O4 C18 H18B 109.5
H18A C18 H18B 109.5
O4 C18 H18C 109.5
H18A C18 H18C 109.5
H18B C18 H18C 109.5
C12 N1 C16 120.83(11)
C12 N1 S1 119.41(9)
C16 N1 S1 111.99(9)
C25 O1 C14 105.86(10)
C17 O4 C18 115.86(12)
O2 S1 O3 119.47(7)
O2 S1 N1 108.32(6)
O3 S1 N1 105.71(6)
O2 S1 C5 108.23(6)
O3 S1 C5 107.71(7)
N1 S1 C5 106.74(6)

loop_
_geom_bond_atom_site_label_1
_geom_bond_atom_site_label_2
_geom_bond_distance
C13 C8 1.3913(19)
C13 C12 1.4032(19)
C13 C14 1.5064(18)
C14 O1 1.4519(15)
C14 C15 1.5274(18)
C14 C23 1.5339(18)
C23 C24 1.5362(19)
C23 C20 1.5851(18)
C23 H23 1.0000
C5 C6 1.386(2)
C5 C4 1.3942(19)
C5 S1 1.7624(14)
C12 C11 1.3954(19)
C12 N1 1.4409(17)
C16 N1 1.4972(17)
C16 C15 1.5243(18)
C16 H16A 0.9900
C16 H16B 0.9900
C19 C15 1.5382(18)
C19 C20 1.5580(19)
C19 H19A 0.9900
C19 H19B 0.9900
C17 O5 1.2012(18)
C17 O4 1.3324(18)
C17 C15 1.5328(18)
C4 C3 1.385(2)
C4 H4 0.9500
C8 C9 1.389(2)
C8 H8 0.9500
C6 C7 1.388(2)
C6 H6 0.9500
C3 C2 1.397(2)
C3 H3 0.9500
C20 C21 1.532(2)
C20 C22 1.534(2)
C24 C25 1.536(2)
C24 H24A 0.9900
C24 H24B 0.9900
C11 C10 1.386(2)
C11 H11 0.9500
C2 C7 1.388(2)
C2 C1 1.507(2)
C10 C9 1.383(2)
C10 H10 0.9500
C25 O1 1.4392(17)
C25 H25A 0.9900
C25 H25B 0.9900
C22 H22A 0.9800
C22 H22B 0.9800
C22 H22C 0.9800
C9 H9 0.9500
C7 H7 0.9500
C1 H1A 0.9800
C1 H1B 0.9800
C1 H1C 0.9800
C21 H21A 0.9800
C21 H21B 0.9800
C21 H21C 0.9800
C18 O4 1.4498(17)
C18 H18A 0.9800
C18 H18B 0.9800
C18 H18C 0.9800
N1 S1 1.6562(11)
O2 S1 1.4301(10)
O3 S1 1.4342(11)

loop_
_geom_torsion_atom_site_label_1
_geom_torsion_atom_site_label_2
_geom_torsion_atom_site_label_3
_geom_torsion_atom_site_label_4
_geom_torsion
C8 C13 C14 O1 -104.45(14)
C12 C13 C14 O1 77.32(14)
C8 C13 C14 C15 140.44(13)
C12 C13 C14 C15 -37.79(15)
C8 C13 C14 C23 13.73(19)
C12 C13 C14 C23 -164.50(12)
O1 C14 C23 C24 40.36(12)
C13 C14 C23 C24 -81.22(14)
C15 C14 C23 C24 151.12(11)
O1 C14 C23 C20 -81.84(11)
C13 C14 C23 C20 156.58(11)
C15 C14 C23 C20 28.91(13)
C8 C13 C12 C11 -5.0(2)
C14 C13 C12 C11 173.30(12)
C8 C13 C12 N1 177.55(12)
C14 C13 C12 N1 -4.13(18)
C6 C5 C4 C3 0.4(2)
S1 C5 C4 C3 -179.01(10)
N1 C16 C15 C14 -49.33(14)
N1 C16 C15 C17 77.34(13)
N1 C16 C15 C19 -162.04(11)
O1 C14 C15 C16 -52.12(13)
C13 C14 C15 C16 64.98(13)
C23 C14 C15 C16 -160.08(11)
O1 C14 C15 C17 -174.94(10)
C13 C14 C15 C17 -57.84(14)
C23 C14 C15 C17 77.10(13)
O1 C14 C15 C19 68.42(12)
C13 C14 C15 C19 -174.48(10)
C23 C14 C15 C19 -39.54(13)
O5 C17 C15 C16 50.69(17)
O4 C17 C15 C16 -131.54(12)
O5 C17 C15 C14 173.58(13)
O4 C17 C15 C14 -8.65(16)
O5 C17 C15 C19 -73.45(16)
O4 C17 C15 C19 104.32(13)
C20 C19 C15 C16 151.40(11)
C20 C19 C15 C14 34.35(13)
C20 C19 C15 C17 -87.53(13)
C12 C13 C8 C9 -0.5(2)
C14 C13 C8 C9 -178.68(13)
C4 C5 C6 C7 -0.7(2)
S1 C5 C6 C7 178.69(12)
C5 C4 C3 C2 0.6(2)
C15 C19 C20 C21 101.41(13)
C15 C19 C20 C22 -140.15(12)
C15 C19 C20 C23 -17.31(14)
C14 C23 C20 C21 -126.02(12)
C24 C23 C20 C21 122.03(13)
C14 C23 C20 C22 112.33(13)
C24 C23 C20 C22 0.38(17)
C14 C23 C20 C19 -6.72(13)
C24 C23 C20 C19 -118.67(13)
C14 C23 C24 C25 -22.18(14)
C20 C23 C24 C25 90.55(14)
C13 C12 C11 C10 6.9(2)
N1 C12 C11 C10 -175.70(13)
C4 C3 C2 C7 -1.2(2)
C4 C3 C2 C1 177.27(14)
C12 C11 C10 C9 -3.2(2)
C23 C24 C25 O1 -3.76(15)
C11 C10 C9 C8 -2.4(2)
C13 C8 C9 C10 4.2(2)
C3 C2 C7 C6 0.9(2)
C1 C2 C7 C6 -177.57(15)
C5 C6 C7 C2 0.1(2)
C11 C12 N1 C16 -157.24(12)
C13 C12 N1 C16 20.18(18)
C11 C12 N1 S1 55.93(15)
C13 C12 N1 S1 -126.65(12)
C15 C16 N1 C12 8.32(16)
C15 C16 N1 S1 157.39(9)
C24 C25 O1 C14 30.31(14)
C13 C14 O1 C25 86.26(12)
C15 C14 O1 C25 -156.24(11)
C23 C14 O1 C25 -44.35(12)
O5 C17 O4 C18 1.5(2)
C15 C17 O4 C18 -176.25(12)
C12 N1 S1 O2 -37.85(12)
C16 N1 S1 O2 172.59(9)
C12 N1 S1 O3 -167.01(10)
C16 N1 S1 O3 43.43(10)
C12 N1 S1 C5 78.49(11)
C16 N1 S1 C5 -71.07(10)
C6 C5 S1 O2 -128.89(12)
C4 C5 S1 O2 50.55(12)
C6 C5 S1 O3 1.56(13)
C4 C5 S1 O3 -178.99(11)
C6 C5 S1 N1 114.70(12)
C4 C5 S1 N1 -65.85(12)
